data_7106895
loop_
_publ_author_name
'Richard A. Layfield'
'Joseph J. W. McDouall'
'Manfred Scheer'
'Christoph Schwarzmaier'
'Floriana Tuna'

_publ_section_title
;
 Structure and bonding in three-coordinate N-heterocyclic carbene adducts
 of iron(II) bis(trimethylsilyl)amide
;
_journal_name_full Chem.Commun.
_journal_page_first 10623
_journal_page_last 10625
_journal_paper_doi 10.1039/c1cc14576b
_journal_volume 47
_journal_year 2011
_chemical_compound_source 'see text'
_chemical_formula_moiety 'C33 H60 Fe N4 Si4'
_chemical_formula_structural 'C33 H60 Fe N4 Si4'
_chemical_formula_sum 'C33 H60 Fe N4 Si4'
_chemical_formula_weight 681.06
_chemical_name_systematic ?
_space_group_IT_number 15
_symmetry_cell_setting monoclinic
_symmetry_Int_Tables_number 15
_symmetry_space_group_name_Hall '-C 2yc'
_symmetry_space_group_name_H-M 'C 1 2/c 1'
_atom_sites_solution_hydrogens geom
_atom_sites_solution_primary direct
_atom_sites_solution_secondary difmap
_audit_creation_date 'Nov 12 10:27:12 2010'
_audit_creation_method 'PLATON <TABLE ACC> option'
_cell_angle_alpha 90
_cell_angle_beta 99.705(2)
_cell_angle_gamma 90
_cell_formula_units_Z 4
_cell_length_a 16.6461(3)
_cell_length_b 14.2890(3)
_cell_length_c 16.7741(3)
_cell_measurement_reflns_used 5173
_cell_measurement_temperature 123
_cell_measurement_theta_max 70.4559
_cell_measurement_theta_min 4.0986
_cell_volume 3932.72(13)
_computing_cell_refinement
;
CrysAlisPro, Oxford Diffraction Ltd.,
Version 1.171.34.41 (release 13-09-2010 CrysAlis171 .NET)
;
_computing_data_collection
;
CrysAlisPro, Oxford Diffraction Ltd.,
Version 1.171.34.41 (release 13-09-2010 CrysAlis171 .NET)
;
_computing_data_reduction
;
CrysAlisPro, Oxford Diffraction Ltd.,
Version 1.171.34.41 (release 13-09-2010 CrysAlis171 .NET)
;
_computing_molecular_graphics 'PLATON (Spek, 1990)'
_computing_publication_material 'PLATON (Spek, 2003)'
_computing_structure_refinement 'SHELXL-97 (Sheldrick, 2008)'
_computing_structure_solution 'SIR-97 (Altomare, 1999)'
_diffrn_ambient_temperature 123
_diffrn_detector_area_resol_mean 10.5431
_diffrn_measured_fraction_theta_full 0.993
_diffrn_measured_fraction_theta_max 0.971
_diffrn_measurement_device_type 'Xcalibur, Ruby, Gemini ultra'
_diffrn_measurement_method '\w scans'
_diffrn_radiation_monochromator mirror
_diffrn_radiation_probe x-ray
_diffrn_radiation_source 'Enhance Ultra (Cu) X-ray Source'
_diffrn_radiation_type CuK\a
_diffrn_radiation_wavelength 1.54184
_diffrn_reflns_av_R_equivalents 0.0285
_diffrn_reflns_av_sigmaI/netI 0.0359
_diffrn_reflns_limit_h_max 13
_diffrn_reflns_limit_h_min -20
_diffrn_reflns_limit_k_max 11
_diffrn_reflns_limit_k_min -16
_diffrn_reflns_limit_l_max 20
_diffrn_reflns_limit_l_min -16
_diffrn_reflns_number 7577
_diffrn_reflns_reduction_process
;
;
_diffrn_reflns_theta_full 68.00
_diffrn_reflns_theta_max 70.66
_diffrn_reflns_theta_min 4.10
_exptl_absorpt_coefficient_mu 4.432
_exptl_absorpt_correction_T_max 0.438
_exptl_absorpt_correction_T_min 0.281
_exptl_absorpt_correction_type analytical
_exptl_absorpt_process_details
;
CrysAlisPro, Oxford Diffraction Ltd.,
Version 1.171.34.41 (release 13-09-2010 CrysAlis171 .NET)
Analytical numeric absorption correction using a multifaceted crystal
model based on expressions derived by R.C. Clark & J.S. Reid.
(Clark, R. C. & Reid, J. S. (1995). Acta Cryst. A51, 887-897)
;
_exptl_crystal_colour colourless
_exptl_crystal_density_diffrn 1.150
_exptl_crystal_density_method 'Not Measured'
_exptl_crystal_description prism
_exptl_crystal_F_000 1472
_exptl_crystal_size_max 0.4431
_exptl_crystal_size_mid 0.3543
_exptl_crystal_size_min 0.2560
_refine_diff_density_max 0.736
_refine_diff_density_min -0.316
_refine_diff_density_rms 0.077
_refine_ls_extinction_method none
_refine_ls_goodness_of_fit_ref 1.046
_refine_ls_hydrogen_treatment constr
_refine_ls_matrix_type full
_refine_ls_number_parameters 200
_refine_ls_number_reflns 3675
_refine_ls_number_restraints 0
_refine_ls_restrained_S_all 1.046
_refine_ls_R_factor_all 0.0419
_refine_ls_R_factor_gt 0.0408
_refine_ls_shift/su_max 0.000
_refine_ls_shift/su_mean 0.000
_refine_ls_structure_factor_coef Fsqd
_refine_ls_weighting_details 'calc w=1/[\s^2^(Fo^2^)+(0.0803P)^2^+0.1949P] where P=(Fo^2^+2Fc^2^)/3'
_refine_ls_weighting_scheme calc
_refine_ls_wR_factor_gt 0.1068
_refine_ls_wR_factor_ref 0.1079
_reflns_number_gt 3554
_reflns_number_total 3675
_reflns_threshold_expression I>2\s(I)
_cod_data_source_file c1cc14576b.txt
_cod_data_source_block ralr20
_cod_original_sg_symbol_H-M 'C 2/c'
_cod_database_code 7106895

loop_
_symmetry_equiv_pos_site_id
_symmetry_equiv_pos_as_xyz
1 x,y,z
2 -x,y,1/2-z
3 -x,-y,-z
4 x,-y,1/2+z
5 1/2+x,1/2+y,z
6 1/2-x,1/2+y,1/2-z
7 1/2-x,1/2-y,-z
8 1/2+x,1/2-y,1/2+z

loop_
_atom_site_aniso_label
_atom_site_aniso_U_11
_atom_site_aniso_U_22
_atom_site_aniso_U_33
_atom_site_aniso_U_23
_atom_site_aniso_U_13
_atom_site_aniso_U_12
Fe1 0.0240(2) 0.0203(2) 0.0199(2) 0.0000 0.0037(1) 0.0000
Si1 0.0363(3) 0.0352(3) 0.0257(3) 0.0079(2) 0.0026(2) -0.0065(2)
Si2 0.0284(2) 0.0324(3) 0.0227(2) 0.0011(2) 0.0027(2) -0.0053(2)
N1 0.0250(6) 0.0250(6) 0.0235(7) 0.0020(5) 0.0036(5) -0.0012(5)
N2 0.0327(7) 0.0224(7) 0.0265(7) -0.0014(5) 0.0082(6) 0.0007(5)
C1 0.0267(11) 0.0220(10) 0.0248(11) 0.0000 0.0048(9) 0.0000
C2 0.136(3) 0.0296(11) 0.0480(13) 0.0078(10) -0.0236(15) -0.0081(14)
C3 0.0403(9) 0.0328(8) 0.0241(8) 0.0021(7) 0.0033(7) 0.0049(7)
C4 0.0428(12) 0.178(4) 0.0408(13) 0.0441(18) 0.0079(11) -0.0216(17)
C5 0.0289(9) 0.0651(13) 0.0338(10) 0.0025(9) 0.0022(8) -0.0053(8)
C6 0.0390(9) 0.0433(10) 0.0313(9) 0.0097(8) -0.0008(8) -0.0036(8)
C7 0.0504(11) 0.0427(11) 0.0340(9) -0.0082(8) 0.0113(8) -0.0154(9)
C8 0.0342(8) 0.0211(7) 0.0266(8) -0.0020(6) 0.0091(7) 0.0023(6)
C9 0.0331(8) 0.0244(7) 0.0306(8) -0.0061(7) 0.0085(7) 0.0005(6)
C10 0.0396(9) 0.0295(8) 0.0258(8) -0.0067(7) 0.0060(7) 0.0023(7)
C11 0.0449(10) 0.0259(8) 0.0316(9) -0.0033(6) 0.0147(8) 0.0029(7)
C12 0.0349(9) 0.0273(8) 0.0381(10) -0.0038(7) 0.0154(8) 0.0000(6)
C13 0.0321(9) 0.0226(7) 0.0331(9) -0.0042(6) 0.0075(7) 0.0037(6)
C14 0.0326(9) 0.0349(9) 0.0375(10) -0.0045(7) 0.0054(8) 0.0037(7)
C15 0.0619(13) 0.0443(11) 0.0368(10) 0.0003(9) 0.0223(9) 0.0006(10)
C16 0.0335(9) 0.0328(9) 0.0388(9) -0.0068(8) 0.0070(7) -0.0033(7)
C17 0.0493(10) 0.0203(8) 0.0379(9) -0.0020(7) 0.0146(8) 0.0007(7)

loop_
_atom_site_label
_atom_site_type_symbol
_atom_site_thermal_displace_type
_atom_site_fract_x
_atom_site_fract_y
_atom_site_fract_z
_atom_site_occupancy
_atom_site_U_iso_or_equiv
_atom_site_calc_flag
_atom_site_refinement_flags
Fe1 Fe Uani 0.00000 0.32165(2) 0.25000 1.000 0.0214(1) . .
Si1 Si Uani 0.10285(3) 0.45151(3) 0.15621(3) 1.000 0.0327(2) . .
Si2 Si Uani 0.17717(3) 0.39617(3) 0.32654(3) 1.000 0.0280(1) . .
N1 N Uani 0.10262(8) 0.38751(9) 0.24306(8) 1.000 0.0246(4) . .
N2 N Uani 0.01599(9) 0.10950(9) 0.19102(9) 1.000 0.0268(4) . .
C1 C Uani 0.00000 0.16882(15) 0.25000 1.000 0.0245(6) . .
C2 C Uani 0.0746(2) 0.57765(16) 0.16689(17) 1.000 0.0757(11) . .
C3 C Uani 0.02894(12) 0.40120(13) 0.07087(11) 1.000 0.0327(5) . .
C4 C Uani 0.20366(16) 0.4517(3) 0.12030(16) 1.000 0.0871(15) . .
C5 C Uani 0.28454(12) 0.38595(17) 0.30489(13) 1.000 0.0430(6) . .
C6 C Uani 0.16955(12) 0.29819(15) 0.39897(12) 1.000 0.0386(5) . .
C7 C Uani 0.17432(14) 0.51060(15) 0.38111(12) 1.000 0.0419(6) . .
C8 C Uani 0.03591(11) 0.13536(11) 0.11362(10) 1.000 0.0268(4) . .
C9 C Uani -0.02324(11) 0.12559(11) 0.04456(11) 1.000 0.0290(4) . .
C10 C Uani -0.00218(12) 0.15325(13) -0.02904(11) 1.000 0.0316(5) . .
C11 C Uani 0.07544(13) 0.18473(12) -0.03521(12) 1.000 0.0332(5) . .
C12 C Uani 0.13395(12) 0.18787(12) 0.03494(12) 1.000 0.0324(5) . .
C13 C Uani 0.11565(11) 0.16445(12) 0.11005(11) 1.000 0.0290(5) . .
C14 C Uani 0.17868(12) 0.17211(13) 0.18528(13) 1.000 0.0351(5) . .
C15 C Uani 0.09551(15) 0.21453(16) -0.11582(13) 1.000 0.0461(7) . .
C16 C Uani -0.10624(11) 0.08410(13) 0.04652(12) 1.000 0.0349(5) . .
C17 C Uani 0.01023(12) 0.01654(12) 0.21307(12) 1.000 0.0350(5) . .
H1A H Uiso 0.11490 0.60750 0.20850 1.000 0.1140 calc R
H1B H Uiso 0.02060 0.58140 0.18250 1.000 0.1140 calc R
H1C H Uiso 0.07370 0.60990 0.11520 1.000 0.1140 calc R
H2A H Uiso 0.03630 0.33320 0.06930 1.000 0.0490 calc R
H2B H Uiso 0.03850 0.42860 0.01980 1.000 0.0490 calc R
H2C H Uiso -0.02680 0.41540 0.07880 1.000 0.0490 calc R
H3A H Uiso 0.24290 0.48900 0.15740 1.000 0.1310 calc R
H3B H Uiso 0.19710 0.47890 0.06590 1.000 0.1310 calc R
H3C H Uiso 0.22370 0.38740 0.11880 1.000 0.1310 calc R
H4A H Uiso 0.28910 0.32950 0.27280 1.000 0.0640 calc R
H4B H Uiso 0.32280 0.38200 0.35600 1.000 0.0640 calc R
H4C H Uiso 0.29740 0.44110 0.27460 1.000 0.0640 calc R
H5A H Uiso 0.11260 0.29040 0.40580 1.000 0.0580 calc R
H5B H Uiso 0.20300 0.31270 0.45140 1.000 0.0580 calc R
H5C H Uiso 0.18900 0.24010 0.37760 1.000 0.0580 calc R
H6A H Uiso 0.17270 0.56230 0.34240 1.000 0.0630 calc R
H6B H Uiso 0.22320 0.51640 0.42260 1.000 0.0630 calc R
H6C H Uiso 0.12570 0.51280 0.40680 1.000 0.0630 calc R
H10 H Uiso -0.04230 0.15040 -0.07650 1.000 0.0380 calc R
H12 H Uiso 0.18790 0.20660 0.03110 1.000 0.0390 calc R
H14A H Uiso 0.23250 0.18140 0.17030 1.000 0.0530 calc R
H14B H Uiso 0.17890 0.11450 0.21700 1.000 0.0530 calc R
H14C H Uiso 0.16570 0.22540 0.21760 1.000 0.0530 calc R
H15A H Uiso 0.12330 0.16320 -0.13890 1.000 0.0690 calc R
H15B H Uiso 0.13120 0.26950 -0.10840 1.000 0.0690 calc R
H15C H Uiso 0.04510 0.23020 -0.15260 1.000 0.0690 calc R
H16A H Uiso -0.10570 0.01740 0.03310 1.000 0.0520 calc R
H16B H Uiso -0.14700 0.11630 0.00700 1.000 0.0520 calc R
H16C H Uiso -0.11990 0.09170 0.10070 1.000 0.0520 calc R
H17 H Uiso 0.01910 -0.03680 0.18180 1.000 0.0420 calc R

loop_
_atom_type_symbol
_atom_type_description
_atom_type_scat_dispersion_real
_atom_type_scat_dispersion_imag
_atom_type_scat_source
Si Si 0.2541 0.3302 'International Tables Vol C Tables 4.2.6.8 and 6.1.1.4'
N N 0.0311 0.0180 'International Tables Vol C Tables 4.2.6.8 and 6.1.1.4'
Fe Fe -1.1336 3.1974 'International Tables Vol C Tables 4.2.6.8 and 6.1.1.4'
H H 0.0000 0.0000 'International Tables Vol C Tables 4.2.6.8 and 6.1.1.4'
C C 0.0181 0.0091 'International Tables Vol C Tables 4.2.6.8 and 6.1.1.4'

loop_
_geom_angle_atom_site_label_1
_geom_angle_atom_site_label_2
_geom_angle_atom_site_label_3
_geom_angle
_geom_angle_site_symmetry_1
_geom_angle_site_symmetry_3
_geom_angle_publ_flag
N1 Fe1 C1 118.52(4) . . yes
N1 Fe1 N1 122.96(6) . 2_555 yes
N1 Fe1 C1 118.52(4) 2_555 . yes
N1 Si1 C2 113.13(10) . . yes
N1 Si1 C3 110.44(8) . . yes
N1 Si1 C4 113.73(11) . . yes
C2 Si1 C3 107.42(11) . . yes
C2 Si1 C4 106.32(17) . . yes
C3 Si1 C4 105.30(11) . . yes
N1 Si2 C5 114.59(8) . . yes
N1 Si2 C6 110.96(8) . . yes
N1 Si2 C7 112.78(8) . . yes
C5 Si2 C6 103.70(10) . . yes
C5 Si2 C7 105.28(10) . . yes
C6 Si2 C7 108.95(9) . . yes
Fe1 N1 Si1 115.43(7) . . yes
Fe1 N1 Si2 120.15(7) . . yes
Si1 N1 Si2 123.33(8) . . yes
C1 N2 C8 126.68(13) . . yes
C1 N2 C17 111.81(15) . . yes
C8 N2 C17 121.51(14) . . yes
Fe1 C1 N2 128.46(9) . . yes
Fe1 C1 N2 128.46(9) . 2_555 yes
N2 C1 N2 103.07(16) . 2_555 yes
N2 C8 C9 119.01(16) . . yes
N2 C8 C13 118.54(15) . . yes
C9 C8 C13 122.35(16) . . no
C8 C9 C10 117.30(17) . . no
C8 C9 C16 122.81(16) . . no
C10 C9 C16 119.86(17) . . no
C9 C10 C11 122.22(18) . . no
C10 C11 C12 118.26(18) . . no
C10 C11 C15 120.53(18) . . no
C12 C11 C15 121.21(19) . . no
C11 C12 C13 121.96(18) . . no
C8 C13 C12 117.72(17) . . no
C8 C13 C14 121.18(16) . . no
C12 C13 C14 121.08(17) . . no
N2 C17 C17 106.66(16) . 2_555 yes
Si1 C2 H1A 109.00 . . no
Si1 C2 H1B 109.00 . . no
Si1 C2 H1C 109.00 . . no
H1A C2 H1B 110.00 . . no
H1A C2 H1C 109.00 . . no
H1B C2 H1C 109.00 . . no
Si1 C3 H2A 109.00 . . no
Si1 C3 H2B 109.00 . . no
Si1 C3 H2C 109.00 . . no
H2A C3 H2B 109.00 . . no
H2A C3 H2C 110.00 . . no
H2B C3 H2C 109.00 . . no
Si1 C4 H3A 109.00 . . no
Si1 C4 H3B 110.00 . . no
Si1 C4 H3C 110.00 . . no
H3A C4 H3B 109.00 . . no
H3A C4 H3C 109.00 . . no
H3B C4 H3C 109.00 . . no
Si2 C5 H4A 109.00 . . no
Si2 C5 H4B 109.00 . . no
Si2 C5 H4C 110.00 . . no
H4A C5 H4B 110.00 . . no
H4A C5 H4C 109.00 . . no
H4B C5 H4C 109.00 . . no
Si2 C6 H5A 109.00 . . no
Si2 C6 H5B 109.00 . . no
Si2 C6 H5C 109.00 . . no
H5A C6 H5B 109.00 . . no
H5A C6 H5C 109.00 . . no
H5B C6 H5C 110.00 . . no
Si2 C7 H6A 109.00 . . no
Si2 C7 H6B 109.00 . . no
Si2 C7 H6C 109.00 . . no
H6A C7 H6B 109.00 . . no
H6A C7 H6C 110.00 . . no
H6B C7 H6C 109.00 . . no
C9 C10 H10 119.00 . . no
C11 C10 H10 119.00 . . no
C11 C12 H12 119.00 . . no
C13 C12 H12 119.00 . . no
C13 C14 H14A 109.00 . . no
C13 C14 H14B 109.00 . . no
C13 C14 H14C 109.00 . . no
H14A C14 H14B 109.00 . . no
H14A C14 H14C 109.00 . . no
H14B C14 H14C 109.00 . . no
C11 C15 H15A 109.00 . . no
C11 C15 H15B 109.00 . . no
C11 C15 H15C 109.00 . . no
H15A C15 H15B 109.00 . . no
H15A C15 H15C 109.00 . . no
H15B C15 H15C 109.00 . . no
C9 C16 H16A 109.00 . . no
C9 C16 H16B 109.00 . . no
C9 C16 H16C 109.00 . . no
H16A C16 H16B 109.00 . . no
H16A C16 H16C 109.00 . . no
H16B C16 H16C 109.00 . . no
N2 C17 H17 127.00 . . no
C17 C17 H17 127.00 2_555 . no

loop_
_geom_bond_atom_site_label_1
_geom_bond_atom_site_label_2
_geom_bond_distance
_geom_bond_site_symmetry_2
_geom_bond_publ_flag
Fe1 N1 1.9709(13) . yes
Fe1 C1 2.184(2) . yes
Fe1 N1 1.9709(13) 2_555 yes
Si1 N1 1.7206(14) . yes
Si1 C2 1.879(2) . yes
Si1 C3 1.8671(19) . yes
Si1 C4 1.876(3) . yes
Si2 N1 1.7118(14) . yes
Si2 C5 1.889(2) . yes
Si2 C6 1.872(2) . yes
Si2 C7 1.878(2) . yes
N2 C1 1.3627(19) . yes
N2 C8 1.441(2) . yes
N2 C17 1.387(2) . yes
C8 C9 1.395(3) . no
C8 C13 1.402(3) . no
C9 C10 1.396(3) . no
C9 C16 1.509(3) . no
C10 C11 1.388(3) . no
C11 C12 1.396(3) . no
C11 C15 1.508(3) . no
C12 C13 1.386(3) . no
C13 C14 1.503(3) . no
C17 C17 1.339(3) 2_555 no
C2 H1A 0.9800 . no
C2 H1B 0.9800 . no
C2 H1C 0.9800 . no
C3 H2A 0.9800 . no
C3 H2B 0.9800 . no
C3 H2C 0.9800 . no
C4 H3A 0.9800 . no
C4 H3B 0.9800 . no
C4 H3C 0.9800 . no
C5 H4A 0.9800 . no
C5 H4B 0.9800 . no
C5 H4C 0.9800 . no
C6 H5A 0.9800 . no
C6 H5B 0.9800 . no
C6 H5C 0.9800 . no
C7 H6A 0.9800 . no
C7 H6B 0.9800 . no
C7 H6C 0.9800 . no
C10 H10 0.9500 . no
C12 H12 0.9500 . no
C14 H14A 0.9800 . no
C14 H14B 0.9800 . no
C14 H14C 0.9800 . no
C15 H15A 0.9800 . no
C15 H15B 0.9800 . no
C15 H15C 0.9800 . no
C16 H16A 0.9800 . no
C16 H16B 0.9800 . no
C16 H16C 0.9800 . no
C17 H17 0.9500 . no

loop_
_geom_contact_atom_site_label_1
_geom_contact_atom_site_label_2
_geom_contact_distance
_geom_contact_site_symmetry_2
_geom_contact_publ_flag
Fe1 C13 3.9732(18) . no
Fe1 C14 3.960(2) . no
Fe1 C13 3.9732(18) 2_555 no
Fe1 C14 3.960(2) 2_555 no
Fe1 H2A 3.1900 . no
Fe1 H14C 3.2100 . no
Fe1 H2C 3.1300 . no
Fe1 H5A 2.9800 . no
Fe1 H2A 3.1900 2_555 no
Fe1 H2C 3.1300 2_555 no
Fe1 H5A 2.9800 2_555 no
Fe1 H14C 3.2100 2_555 no
Si2 C14 3.986(2) . no
Si1 H14C 3.5000 . no
Si2 H3A 3.4700 . no
Si2 H14C 3.0400 . no
Si2 H2C 3.1900 2_555 no
N1 H14C 2.6100 . no
N2 H14B 2.6700 . no
N2 H16C 2.5100 . no
C4 C5 3.298(4) . no
C5 C4 3.298(4) . no
C6 C16 3.410(3) 2_555 no
C1 C14 3.334(2) 2_555 no
C1 C14 3.334(2) . no
C13 Fe1 3.9732(18) . no
C14 Fe1 3.960(2) . no
C14 C1 3.334(2) . no
C14 Si2 3.986(2) . no
C16 C6 3.410(3) 2_555 no
C16 C17 3.266(3) . no
C17 C16 3.266(3) . no
C3 H5A 2.9200 2_555 no
C3 H2B 2.9900 3_565 no
C4 H4C 2.7900 . no
C5 H3A 2.8600 . no
C6 H16B 3.1000 2_555 no
C6 H16C 3.0600 2_555 no
C6 H2C 2.9800 2_555 no
C7 H3B 3.0600 4_565 no
C7 H2C 2.9800 2_555 no
C7 H14A 3.0900 6_555 no
C1 H14C 3.0100 . no
C1 H14C 3.0100 2_555 no
C8 H2A 2.9200 . no
C9 H5A 2.9800 2_555 no
C10 H2A 3.0600 . no
C10 H16A 3.0400 3_555 no
C10 H17 3.0300 3_555 no
C11 H16A 2.9300 3_555 no
C11 H2A 2.9000 . no
C12 H2A 2.7600 . no
C13 H2A 2.7800 . no
C14 H6A 3.0300 6_545 no
C16 H5A 3.0600 2_555 no
C16 H5C 3.0100 2_555 no
C17 H16C 2.8300 . no
H1A H6A 2.3800 . no
H1B H1B 2.4700 2_555 no
H2A Fe1 3.1900 . no
H2A C8 2.9200 . no
H2A C10 3.0600 . no
H2A C11 2.9000 . no
H2A C12 2.7600 . no
H2A C13 2.7800 . no
H2B C3 2.9900 3_565 no
H2B H2B 2.4400 3_565 no
H2C Fe1 3.1300 . no
H2C Si2 3.1900 2_555 no
H2C C6 2.9800 2_555 no
H2C C7 2.9800 2_555 no
H2C H5A 2.3300 2_555 no
H2C H6C 2.2000 2_555 no
H3A Si2 3.4700 . no
H3A C5 2.8600 . no
H3A H4C 2.1300 . no
H3B C7 3.0600 4_564 no
H3B H6B 2.5100 4_564 no
H4A H14C 2.5800 . no
H4B H10 2.3800 8_555 no
H4B H16B 2.5000 8_555 no
H4C C4 2.7900 . no
H4C H3A 2.1300 . no
H4C H14B 2.5100 6_555 no
H5A Fe1 2.9800 . no
H5A C3 2.9200 2_555 no
H5A C9 2.9800 2_555 no
H5A C16 3.0600 2_555 no
H5A H2C 2.3300 2_555 no
H5C C16 3.0100 2_555 no
H5C H16C 2.4700 2_555 no
H6A H1A 2.3800 . no
H6A C14 3.0300 6_555 no
H6A H14A 2.3500 6_555 no
H6B H3B 2.5100 4_565 no
H6C H2C 2.2000 2_555 no
H10 H15C 2.3800 . no
H10 H16B 2.4600 . no
H10 H17 2.4800 3_555 no
H10 H4B 2.3800 8_454 no
H12 H14A 2.3600 . no
H12 H15B 2.5400 . no
H14A H12 2.3600 . no
H14A C7 3.0900 6_545 no
H14A H6A 2.3500 6_545 no
H14B N2 2.6700 . no
H14B H4C 2.5100 6_545 no
H14C Fe1 3.2100 . no
H14C Si1 3.5000 . no
H14C Si2 3.0400 . no
H14C N1 2.6100 . no
H14C C1 3.0100 . no
H14C H4A 2.5800 . no
H15B H12 2.5400 . no
H15C H10 2.3800 . no
H16A C10 3.0400 3_555 no
H16A C11 2.9300 3_555 no
H16B H10 2.4600 . no
H16B C6 3.1000 2_555 no
H16B H4B 2.5000 8_454 no
H16C N2 2.5100 . no
H16C C17 2.8300 . no
H16C C6 3.0600 2_555 no
H16C H5C 2.4700 2_555 no
H17 C10 3.0300 3_555 no
H17 H10 2.4800 3_555 no

loop_
_geom_hbond_atom_site_label_D
_geom_hbond_atom_site_label_H
_geom_hbond_atom_site_label_A
_geom_hbond_distance_DH
_geom_hbond_distance_HA
_geom_hbond_distance_DA
_geom_hbond_angle_DHA
_geom_hbond_publ_flag
C14 H14C N1 0.9800 2.6100 3.526(2) 156.00 yes
C16 H16C N2 0.9800 2.5100 2.913(2) 104.00 yes

loop_
_geom_torsion_atom_site_label_1
_geom_torsion_atom_site_label_2
_geom_torsion_atom_site_label_3
_geom_torsion_atom_site_label_4
_geom_torsion
_geom_torsion_site_symmetry_1
_geom_torsion_site_symmetry_3
_geom_torsion_site_symmetry_4
_geom_torsion_publ_flag
C1 Fe1 N1 Si1 114.29(6) . . . no
C1 Fe1 N1 Si2 -77.26(8) . . . no
N1 Fe1 N1 Si1 -65.71(9) 2_555 . . no
N1 Fe1 N1 Si2 102.74(9) 2_555 . . no
N1 Fe1 C1 N2 117.74(9) . . 2_555 no
N1 Fe1 C1 N2 -62.26(9) . . . no
N1 Fe1 C1 N2 117.74(9) 2_555 . . no
C3 Si1 N1 Fe1 -26.96(10) . . . no
C3 Si1 N1 Si2 165.01(9) . . . no
C4 Si1 N1 Fe1 -145.09(14) . . . no
C2 Si1 N1 Si2 -74.56(14) . . . no
C2 Si1 N1 Fe1 93.48(13) . . . no
C4 Si1 N1 Si2 46.88(16) . . . no
C7 Si2 N1 Fe1 -97.14(10) . . . no
C6 Si2 N1 Si1 -167.09(10) . . . no
C7 Si2 N1 Si1 70.36(12) . . . no
C5 Si2 N1 Si1 -50.07(13) . . . no
C5 Si2 N1 Fe1 142.43(10) . . . no
C6 Si2 N1 Fe1 25.41(11) . . . no
C8 N2 C1 Fe1 -0.8(2) . . . no
C17 N2 C1 Fe1 179.85(10) . . . no
C8 N2 C1 N2 179.20(16) . . 2_555 no
C17 N2 C1 N2 -0.15(15) . . 2_555 no
C1 N2 C8 C9 -104.75(18) . . . no
C17 N2 C8 C9 74.5(2) . . . no
C1 N2 C8 C13 78.8(2) . . . no
C17 N2 C8 C13 -101.9(2) . . . no
C1 N2 C17 C17 0.4(2) . . 2_555 no
C8 N2 C17 C17 -178.99(17) . . 2_555 no
N2 C8 C9 C10 178.67(15) . . . no
C13 C8 C9 C16 172.91(16) . . . no
N2 C8 C13 C12 179.17(15) . . . no
N2 C8 C13 C14 -2.2(2) . . . no
C9 C8 C13 C12 2.9(3) . . . no
C9 C8 C13 C14 -178.50(16) . . . no
N2 C8 C9 C16 -3.4(2) . . . no
C13 C8 C9 C10 -5.0(2) . . . no
C8 C9 C10 C11 3.3(3) . . . no
C16 C9 C10 C11 -174.68(17) . . . no
C9 C10 C11 C15 -179.61(18) . . . no
C9 C10 C11 C12 0.4(3) . . . no
C10 C11 C12 C13 -2.8(3) . . . no
C15 C11 C12 C13 177.27(18) . . . no
C11 C12 C13 C14 -177.46(17) . . . no
C11 C12 C13 C8 1.2(3) . . . no
N2 C17 C17 N2 -0.5(2) . 2_555 2_555 no
